data_7231379
loop_
_publ_author_name
'Sun, Jing'
'Jiang, Wang'
'Yan, Chao-Guo'

_publ_section_title
;
 Convenient construction of
 tetrahydrochromeno[4&#x2032;,3&#x2032;:2,3]indolizino[8,7-b]indoles and
 tetrahydroindolizino[8,7-b]indoles via one-pot domino reaction
;
_journal_issue 50
_journal_name_full 'RSC Advances'
_journal_page_first 28736
_journal_paper_doi 10.1039/C8RA05138K
_journal_volume 8
_journal_year 2018
_chemical_formula_moiety 'C30 H22 Br Cl N2 O4'
_chemical_formula_sum 'C30 H22 Br Cl N2 O4'
_chemical_formula_weight 589.85
_space_group_crystal_system monoclinic
_space_group_IT_number 14
_space_group_name_Hall '-P 2ybc'
_space_group_name_H-M_alt 'P 1 21/c 1'
_symmetry_space_group_name_Hall '-P 2ybc'
_symmetry_space_group_name_H-M 'P 1 21/c 1'
_atom_sites_solution_hydrogens geom
_audit_creation_method SHELXL-2014/7
_audit_update_record
;
2018-04-12 deposited with the CCDC.
2018-08-07 downloaded from the CCDC.
;
_cell_angle_alpha 90
_cell_angle_beta 115.1110(9)
_cell_angle_gamma 90
_cell_formula_units_Z 4
_cell_length_a 14.2605(5)
_cell_length_b 13.5158(5)
_cell_length_c 14.5519(5)
_cell_measurement_reflns_used 9925
_cell_measurement_temperature 296(2)
_cell_measurement_theta_max 25.37
_cell_measurement_theta_min 2.18
_cell_volume 2539.68(16)
_computing_cell_refinement 'Bruker SAINT'
_computing_data_collection 'Bruker APEX2'
_computing_data_reduction 'Bruker SAINT'
_computing_molecular_graphics 'Bruker SHELXTL'
_computing_publication_material 'Bruker SHELXTL'
_computing_structure_refinement 'SHELXL-2014/7 (Sheldrick, 2014)'
_computing_structure_solution 'SHELXS-97 (Sheldrick 2008)'
_diffrn_ambient_temperature 296(2)
_diffrn_measured_fraction_theta_full 0.997
_diffrn_measured_fraction_theta_max 0.996
_diffrn_measurement_device_type 'CCD area detector'
_diffrn_measurement_method 'phi and omega scans'
_diffrn_radiation_source 'fine-focus sealed tube'
_diffrn_radiation_type MoK\a
_diffrn_radiation_wavelength 0.71073
_diffrn_reflns_av_R_equivalents 0.0367
_diffrn_reflns_av_unetI/netI 0.0382
_diffrn_reflns_Laue_measured_fraction_full 0.997
_diffrn_reflns_Laue_measured_fraction_max 0.996
_diffrn_reflns_limit_h_max 15
_diffrn_reflns_limit_h_min -18
_diffrn_reflns_limit_k_max 17
_diffrn_reflns_limit_k_min -17
_diffrn_reflns_limit_l_max 18
_diffrn_reflns_limit_l_min -18
_diffrn_reflns_number 28830
_diffrn_reflns_point_group_measured_fraction_full 0.997
_diffrn_reflns_point_group_measured_fraction_max 0.996
_diffrn_reflns_theta_full 25.242
_diffrn_reflns_theta_max 27.533
_diffrn_reflns_theta_min 1.577
_exptl_absorpt_coefficient_mu 1.765
_exptl_absorpt_correction_T_max 0.703
_exptl_absorpt_correction_T_min 0.638
_exptl_absorpt_correction_type multi-scan
_exptl_absorpt_process_details sadabs
_exptl_crystal_colour yellow
_exptl_crystal_density_diffrn 1.543
_exptl_crystal_description block
_exptl_crystal_F_000 1200
_exptl_crystal_size_max 0.260
_exptl_crystal_size_mid 0.240
_exptl_crystal_size_min 0.200
_refine_diff_density_max 0.556
_refine_diff_density_min -0.753
_refine_diff_density_rms 0.074
_refine_ls_extinction_method none
_refine_ls_goodness_of_fit_ref 1.042
_refine_ls_hydrogen_treatment constr
_refine_ls_matrix_type full
_refine_ls_number_parameters 345
_refine_ls_number_reflns 5836
_refine_ls_number_restraints 0
_refine_ls_restrained_S_all 1.042
_refine_ls_R_factor_all 0.0886
_refine_ls_R_factor_gt 0.0476
_refine_ls_shift/su_max 0.000
_refine_ls_shift/su_mean 0.000
_refine_ls_structure_factor_coef Fsqd
_refine_ls_weighting_details 'w=1/[\s^2^(Fo^2^)+(0.0771P)^2^+1.2270P] where P=(Fo^2^+2Fc^2^)/3'
_refine_ls_weighting_scheme calc
_refine_ls_wR_factor_gt 0.1261
_refine_ls_wR_factor_ref 0.1499
_reflns_Friedel_coverage 0.000
_reflns_number_gt 3824
_reflns_number_total 5836
_reflns_threshold_expression 'I > 2\s(I)'
_cod_data_source_file c8ra05138k2.cif
_cod_data_source_block 1p
_cod_database_code 7231379
_shelx_shelxl_version_number 2014/7
_shelx_space_group_comment
; 
The symmetry employed for this shelxl refinement is uniquely defined 
by the following loop, which should always be used as a source of 
symmetry information in preference to the above space-group names. 
They are only intended as comments. 
;
_shelx_estimated_absorpt_t_min 0.657
_shelx_estimated_absorpt_t_max 0.719

loop_
_space_group_symop_operation_xyz
'x, y, z'
'-x, y+1/2, -z+1/2'
'-x, -y, -z'
'x, -y-1/2, z-1/2'

loop_
_atom_site_label
_atom_site_type_symbol
_atom_site_fract_x
_atom_site_fract_y
_atom_site_fract_z
_atom_site_U_iso_or_equiv
_atom_site_adp_type
_atom_site_occupancy
_atom_site_site_symmetry_order
_atom_site_calc_flag
_atom_site_refinement_flags_posn
_atom_site_refinement_flags_adp
Br1 Br 0.21124(3) -0.07912(4) 1.04070(3) 0.07853(19) Uani 1 1 d . .
C1 C -0.24195(19) 0.1176(2) 0.2970(2) 0.0352(6) Uani 1 1 d . .
C2 C -0.3373(2) 0.0820(2) 0.2274(2) 0.0428(7) Uani 1 1 d . .
H2 H -0.3696 0.0294 0.2436 0.051 Uiso 1 1 calc R U
C3 C -0.3819(2) 0.1270(2) 0.1345(2) 0.0459(7) Uani 1 1 d . .
H3 H -0.4451 0.1037 0.0863 0.055 Uiso 1 1 calc R U
C4 C -0.3346(2) 0.2072(2) 0.1104(2) 0.0493(7) Uani 1 1 d . .
C5 C -0.3417(3) 0.3192(3) -0.0190(3) 0.0776(12) Uani 1 1 d . .
H5A H -0.3248 0.3742 0.0269 0.116 Uiso 1 1 calc R U
H5B H -0.3883 0.3406 -0.0858 0.116 Uiso 1 1 calc R U
H5C H -0.2796 0.2937 -0.0206 0.116 Uiso 1 1 calc R U
C6 C -0.2405(2) 0.2430(2) 0.1781(2) 0.0508(8) Uani 1 1 d . .
H6 H -0.2093 0.2960 0.1612 0.061 Uiso 1 1 calc R U
C7 C -0.1925(2) 0.1974(2) 0.2738(2) 0.0401(6) Uani 1 1 d . .
C8 C -0.09740(19) 0.2129(2) 0.3616(2) 0.0410(6) Uani 1 1 d . .
C9 C -0.09327(18) 0.14477(19) 0.43292(19) 0.0346(6) Uani 1 1 d . .
C10 C -0.0149(2) 0.2885(3) 0.3847(3) 0.0654(10) Uani 1 1 d . .
H10A H -0.0037 0.3004 0.3243 0.078 Uiso 1 1 calc R U
H10B H -0.0377 0.3501 0.4028 0.078 Uiso 1 1 calc R U
C11 C 0.0820(2) 0.2586(3) 0.4669(3) 0.0666(10) Uani 1 1 d . .
H11A H 0.1225 0.3175 0.4962 0.080 Uiso 1 1 calc R U
H11B H 0.1203 0.2192 0.4386 0.080 Uiso 1 1 calc R U
C12 C -0.00925(18) 0.14035(19) 0.53303(19) 0.0351(6) Uani 1 1 d . .
C13 C 0.01057(18) 0.09318(19) 0.6246(2) 0.0334(6) Uani 1 1 d . .
C14 C -0.06420(19) 0.0281(2) 0.6379(2) 0.0372(6) Uani 1 1 d . .
C15 C -0.1142(3) -0.0494(3) 0.7559(3) 0.0749(11) Uani 1 1 d . .
H15A H -0.1849 -0.0290 0.7190 0.112 Uiso 1 1 calc R U
H15B H -0.0964 -0.0482 0.8274 0.112 Uiso 1 1 calc R U
H15C H -0.1058 -0.1153 0.7360 0.112 Uiso 1 1 calc R U
C16 C 0.3210(2) 0.1341(2) 0.6011(2) 0.0433(7) Uani 1 1 d . .
H16 H 0.2553 0.1325 0.5476 0.052 Uiso 1 1 calc R U
C17 C 0.4004(2) 0.0829(2) 0.5927(2) 0.0496(7) Uani 1 1 d . .
H17 H 0.3891 0.0481 0.5338 0.060 Uiso 1 1 calc R U
C18 C 0.4968(2) 0.0839(3) 0.6728(3) 0.0546(8) Uani 1 1 d . .
C19 C 0.5151(2) 0.1383(3) 0.7576(3) 0.0685(10) Uani 1 1 d . .
H19 H 0.5812 0.1403 0.8102 0.082 Uiso 1 1 calc R U
C20 C 0.4356(2) 0.1902(3) 0.7654(3) 0.0590(9) Uani 1 1 d . .
H20 H 0.4483 0.2271 0.8234 0.071 Uiso 1 1 calc R U
C21 C 0.33649(19) 0.1879(2) 0.6868(2) 0.0392(6) Uani 1 1 d . .
C22 C 0.2488(2) 0.2434(2) 0.6967(2) 0.0425(7) Uani 1 1 d . .
H22 H 0.2427 0.3084 0.6649 0.051 Uiso 1 1 calc R U
C23 C 0.14522(19) 0.1924(2) 0.6468(2) 0.0387(6) Uani 1 1 d . .
C24 C 0.11078(19) 0.1272(2) 0.6972(2) 0.0363(6) Uani 1 1 d . .
C25 C 0.17806(19) 0.1084(2) 0.8040(2) 0.0388(6) Uani 1 1 d . .
C26 C 0.1703(2) 0.0293(2) 0.8619(2) 0.0443(7) Uani 1 1 d . .
H26 H 0.1205 -0.0193 0.8318 0.053 Uiso 1 1 calc R U
C27 C 0.2365(2) 0.0229(3) 0.9641(2) 0.0504(8) Uani 1 1 d . .
C28 C 0.3152(2) 0.0893(3) 1.0107(2) 0.0574(9) Uani 1 1 d . .
H28 H 0.3597 0.0829 1.0791 0.069 Uiso 1 1 calc R U
C29 C 0.3270(2) 0.1661(3) 0.9536(2) 0.0537(8) Uani 1 1 d . .
H29 H 0.3806 0.2113 0.9835 0.064 Uiso 1 1 calc R U
C30 C 0.2592(2) 0.1760(2) 0.8519(2) 0.0426(7) Uani 1 1 d . .
Cl1 Cl 0.59517(8) 0.01133(10) 0.66695(9) 0.0926(4) Uani 1 1 d . .
N1 N -0.18050(16) 0.08635(16) 0.39392(17) 0.0377(5) Uani 1 1 d . .
H1 H -0.1942 0.0383 0.4250 0.045 Uiso 1 1 calc R U
N2 N 0.07326(15) 0.20201(17) 0.54806(17) 0.0382(5) Uani 1 1 d . .
O1 O -0.38956(17) 0.24416(19) 0.01396(16) 0.0690(7) Uani 1 1 d . .
O2 O -0.13682(16) -0.01211(17) 0.57058(15) 0.0598(6) Uani 1 1 d . .
O3 O -0.04737(16) 0.01718(17) 0.73409(15) 0.0534(6) Uani 1 1 d . .
O4 O 0.27032(14) 0.25842(15) 0.80133(15) 0.0479(5) Uani 1 1 d . .

loop_
_atom_site_aniso_label
_atom_site_aniso_U_11
_atom_site_aniso_U_22
_atom_site_aniso_U_33
_atom_site_aniso_U_23
_atom_site_aniso_U_13
_atom_site_aniso_U_12
Br1 0.0635(3) 0.1169(4) 0.0549(3) 0.0310(2) 0.02477(19) 0.0199(2)
C1 0.0258(11) 0.0404(15) 0.0371(14) 0.0021(11) 0.0112(10) -0.0003(11)
C2 0.0305(13) 0.0486(17) 0.0452(16) 0.0058(13) 0.0121(12) -0.0051(12)
C3 0.0291(13) 0.0604(19) 0.0391(15) 0.0030(14) 0.0058(11) -0.0070(13)
C4 0.0416(15) 0.0597(19) 0.0382(15) 0.0120(14) 0.0089(12) -0.0004(14)
C5 0.085(3) 0.075(3) 0.051(2) 0.0249(18) 0.0069(18) -0.018(2)
C6 0.0446(16) 0.0553(19) 0.0428(16) 0.0129(14) 0.0091(13) -0.0105(14)
C7 0.0326(13) 0.0465(16) 0.0377(14) 0.0029(12) 0.0115(11) -0.0034(12)
C8 0.0301(13) 0.0446(16) 0.0432(15) 0.0078(13) 0.0107(11) -0.0040(12)
C9 0.0247(11) 0.0379(14) 0.0384(14) 0.0007(11) 0.0108(10) -0.0020(11)
C10 0.0453(17) 0.079(2) 0.057(2) 0.0172(18) 0.0072(15) -0.0227(17)
C11 0.0429(17) 0.074(2) 0.065(2) 0.0276(19) 0.0056(15) -0.0194(17)
C12 0.0257(12) 0.0362(14) 0.0392(14) 0.0004(11) 0.0098(10) -0.0009(11)
C13 0.0252(11) 0.0358(14) 0.0364(14) -0.0006(11) 0.0102(10) -0.0013(10)
C14 0.0306(13) 0.0386(15) 0.0388(14) 0.0022(12) 0.0114(11) 0.0008(12)
C15 0.068(2) 0.102(3) 0.059(2) 0.007(2) 0.0306(19) -0.032(2)
C16 0.0365(14) 0.0456(16) 0.0376(15) 0.0015(13) 0.0059(11) -0.0059(13)
C17 0.0512(18) 0.0534(19) 0.0438(17) -0.0033(13) 0.0199(14) -0.0035(15)
C18 0.0398(16) 0.066(2) 0.061(2) -0.0052(16) 0.0242(15) 0.0016(15)
C19 0.0280(14) 0.102(3) 0.065(2) -0.022(2) 0.0088(14) 0.0014(17)
C20 0.0288(14) 0.083(2) 0.0542(19) -0.0251(17) 0.0070(13) -0.0043(15)
C21 0.0275(12) 0.0397(15) 0.0465(16) -0.0027(12) 0.0118(11) -0.0076(11)
C22 0.0286(12) 0.0419(16) 0.0478(16) -0.0018(13) 0.0074(11) -0.0047(12)
C23 0.0262(12) 0.0387(15) 0.0437(15) -0.0012(12) 0.0076(11) -0.0008(11)
C24 0.0267(12) 0.0383(15) 0.0396(14) -0.0043(12) 0.0098(11) 0.0005(11)
C25 0.0278(12) 0.0469(16) 0.0378(14) -0.0067(12) 0.0102(11) 0.0062(12)
C26 0.0356(14) 0.0563(18) 0.0400(15) -0.0001(14) 0.0151(12) 0.0087(13)
C27 0.0379(15) 0.073(2) 0.0393(15) 0.0040(15) 0.0158(12) 0.0195(15)
C28 0.0384(16) 0.090(3) 0.0391(17) -0.0044(17) 0.0114(13) 0.0167(17)
C29 0.0312(14) 0.069(2) 0.0515(18) -0.0219(16) 0.0090(13) 0.0056(14)
C30 0.0305(13) 0.0491(17) 0.0448(16) -0.0111(13) 0.0127(11) 0.0050(12)
Cl1 0.0597(6) 0.1311(10) 0.0901(7) -0.0180(7) 0.0346(5) 0.0276(6)
N1 0.0285(10) 0.0416(13) 0.0376(12) 0.0046(10) 0.0089(9) -0.0064(9)
N2 0.0236(10) 0.0414(13) 0.0429(12) 0.0032(10) 0.0076(9) -0.0041(9)
O1 0.0544(13) 0.0844(17) 0.0438(12) 0.0224(12) -0.0027(10) -0.0144(12)
O2 0.0523(12) 0.0706(15) 0.0406(11) 0.0043(10) 0.0043(10) -0.0318(11)
O3 0.0490(12) 0.0757(15) 0.0374(11) -0.0045(10) 0.0202(9) -0.0225(11)
O4 0.0335(10) 0.0471(12) 0.0545(12) -0.0154(10) 0.0104(9) -0.0036(9)

loop_
_atom_type_symbol
_atom_type_description
_atom_type_scat_dispersion_real
_atom_type_scat_dispersion_imag
_atom_type_scat_source
C C 0.0033 0.0016 'International Tables Vol C Tables 4.2.6.8 and 6.1.1.4'
H H 0.0000 0.0000 'International Tables Vol C Tables 4.2.6.8 and 6.1.1.4'
N N 0.0061 0.0033 'International Tables Vol C Tables 4.2.6.8 and 6.1.1.4'
O O 0.0106 0.0060 'International Tables Vol C Tables 4.2.6.8 and 6.1.1.4'
Cl Cl 0.1484 0.1585 'International Tables Vol C Tables 4.2.6.8 and 6.1.1.4'
Br Br -0.2901 2.4595 'International Tables Vol C Tables 4.2.6.8 and 6.1.1.4'

loop_
_geom_angle_atom_site_label_1
_geom_angle_atom_site_label_2
_geom_angle_atom_site_label_3
_geom_angle
N1 C1 C2 129.9(2)
N1 C1 C7 108.4(2)
C2 C1 C7 121.7(2)
C3 C2 C1 117.8(3)
C3 C2 H2 121.1
C1 C2 H2 121.1
C2 C3 C4 121.4(3)
C2 C3 H3 119.3
C4 C3 H3 119.3
C6 C4 O1 124.4(3)
C6 C4 C3 121.4(3)
O1 C4 C3 114.2(2)
O1 C5 H5A 109.5
O1 C5 H5B 109.5
H5A C5 H5B 109.5
O1 C5 H5C 109.5
H5A C5 H5C 109.5
H5B C5 H5C 109.5
C4 C6 C7 118.3(3)
C4 C6 H6 120.8
C7 C6 H6 120.8
C1 C7 C6 119.3(2)
C1 C7 C8 106.3(2)
C6 C7 C8 134.3(3)
C9 C8 C7 107.3(2)
C9 C8 C10 121.0(2)
C7 C8 C10 131.5(3)
C8 C9 N1 109.4(2)
C8 C9 C12 122.9(2)
N1 C9 C12 127.7(2)
C11 C10 C8 112.4(3)
C11 C10 H10A 109.1
C8 C10 H10A 109.1
C11 C10 H10B 109.1
C8 C10 H10B 109.1
H10A C10 H10B 107.9
C10 C11 N2 115.8(3)
C10 C11 H11A 108.3
N2 C11 H11A 108.3
C10 C11 H11B 108.3
N2 C11 H11B 108.3
H11A C11 H11B 107.4
N2 C12 C13 108.1(2)
N2 C12 C9 114.9(2)
C13 C12 C9 136.8(2)
C12 C13 C24 106.9(2)
C12 C13 C14 122.7(2)
C24 C13 C14 130.3(2)
O2 C14 O3 120.9(3)
O2 C14 C13 125.9(3)
O3 C14 C13 113.1(2)
O3 C15 H15A 109.5
O3 C15 H15B 109.5
H15A C15 H15B 109.5
O3 C15 H15C 109.5
H15A C15 H15C 109.5
H15B C15 H15C 109.5
C17 C16 C21 121.6(3)
C17 C16 H16 119.2
C21 C16 H16 119.2
C18 C17 C16 119.0(3)
C18 C17 H17 120.5
C16 C17 H17 120.5
C19 C18 C17 120.8(3)
C19 C18 Cl1 119.9(3)
C17 C18 Cl1 119.3(3)
C18 C19 C20 120.1(3)
C18 C19 H19 120.0
C20 C19 H19 120.0
C19 C20 C21 120.3(3)
C19 C20 H20 119.8
C21 C20 H20 119.8
C16 C21 C20 118.2(3)
C16 C21 C22 121.6(2)
C20 C21 C22 120.2(3)
O4 C22 C23 107.5(2)
O4 C22 C21 110.9(2)
C23 C22 C21 114.1(2)
O4 C22 H22 108.1
C23 C22 H22 108.1
C21 C22 H22 108.1
C24 C23 N2 110.1(2)
C24 C23 C22 122.6(2)
N2 C23 C22 127.3(2)
C23 C24 C13 106.4(2)
C23 C24 C25 117.4(2)
C13 C24 C25 136.2(3)
C26 C25 C30 117.3(3)
C26 C25 C24 126.3(2)
C30 C25 C24 116.4(3)
C27 C26 C25 120.3(3)
C27 C26 H26 119.9
C25 C26 H26 119.9
C28 C27 C26 122.1(3)
C28 C27 Br1 120.3(2)
C26 C27 Br1 117.6(3)
C27 C28 C29 118.4(3)
C27 C28 H28 120.8
C29 C28 H28 120.8
C28 C29 C30 120.4(3)
C28 C29 H29 119.8
C30 C29 H29 119.8
O4 C30 C29 117.4(3)
O4 C30 C25 121.1(2)
C29 C30 C25 121.3(3)
C1 N1 C9 108.6(2)
C1 N1 H1 125.7
C9 N1 H1 125.7
C23 N2 C12 108.5(2)
C23 N2 C11 128.0(2)
C12 N2 C11 123.3(2)
C4 O1 C5 117.2(2)
C14 O3 C15 117.5(2)
C30 O4 C22 115.5(2)

loop_
_geom_bond_atom_site_label_1
_geom_bond_atom_site_label_2
_geom_bond_distance
Br1 C27 1.901(3)
C1 N1 1.374(3)
C1 C2 1.391(4)
C1 C7 1.406(4)
C2 C3 1.369(4)
C2 H2 0.9300
C3 C4 1.399(4)
C3 H3 0.9300
C4 C6 1.372(4)
C4 O1 1.378(3)
C5 O1 1.415(4)
C5 H5A 0.9600
C5 H5B 0.9600
C5 H5C 0.9600
C6 C7 1.407(4)
C6 H6 0.9300
C7 C8 1.429(4)
C8 C9 1.370(4)
C8 C10 1.486(4)
C9 N1 1.376(3)
C9 C12 1.442(3)
C10 C11 1.450(4)
C10 H10A 0.9700
C10 H10B 0.9700
C11 N2 1.457(4)
C11 H11A 0.9700
C11 H11B 0.9700
C12 N2 1.382(3)
C12 C13 1.394(4)
C13 C24 1.445(3)
C13 C14 1.457(4)
C14 O2 1.210(3)
C14 O3 1.325(3)
C15 O3 1.441(4)
C15 H15A 0.9600
C15 H15B 0.9600
C15 H15C 0.9600
C16 C17 1.377(4)
C16 C21 1.378(4)
C16 H16 0.9300
C17 C18 1.374(4)
C17 H17 0.9300
C18 C19 1.362(5)
C18 Cl1 1.743(3)
C19 C20 1.378(5)
C19 H19 0.9300
C20 C21 1.391(4)
C20 H20 0.9300
C21 C22 1.517(4)
C22 O4 1.434(4)
C22 C23 1.507(4)
C22 H22 0.9800
C23 C24 1.365(4)
C23 N2 1.372(3)
C24 C25 1.461(4)
C25 C26 1.394(4)
C25 C30 1.405(4)
C26 C27 1.385(4)
C26 H26 0.9300
C27 C28 1.371(5)
C28 C29 1.383(5)
C28 H28 0.9300
C29 C30 1.389(4)
C29 H29 0.9300
C30 O4 1.382(4)
N1 H1 0.8600

loop_
_geom_hbond_atom_site_label_D
_geom_hbond_atom_site_label_H
_geom_hbond_atom_site_label_A
_geom_hbond_distance_DH
_geom_hbond_distance_HA
_geom_hbond_distance_DA
_geom_hbond_angle_DHA
N1 H1 O2 0.86 2.04 2.722(3) 136.0
